data_7002535
loop_
_publ_author_name
'Rubio, Miguel'
'Jellema, Erica'
'Siegler, Maxime A.'
'Spek, Anthony L.'
'Reek, Joost N. H.'
'de Bruin, Bas'

_publ_section_title
;
 Supramolecular NHC ligands: on the influence of ZnII-templates on the
 activity of RhI(cod) complexes in &#x2018;carbene
 polymerization&#x2019;
;
_journal_issue 41
_journal_name_full 'Dalton Transactions'
_journal_page_first 8970
_journal_page_last 8976
_journal_paper_doi 10.1039/b911339h
_journal_year 2009
_chemical_formula_moiety 'C26 H31 Cl N3 Rh'
_chemical_formula_sum 'C26 H31 Cl N3 Rh'
_chemical_formula_weight 523.90
_chemical_name_systematic
;
?
;
_space_group_IT_number 14
_symmetry_cell_setting monoclinic
_symmetry_space_group_name_Hall '-P 2ybc'
_symmetry_space_group_name_H-M 'P 1 21/c 1'
_atom_sites_solution_hydrogens difmap
_atom_sites_solution_primary heavy
_atom_sites_solution_secondary difmap
_audit_creation_method SHELXL-97
_cell_angle_alpha 90.00
_cell_angle_beta 115.790(2)
_cell_angle_gamma 90.00
_cell_formula_units_Z 4
_cell_length_a 11.1897(3)
_cell_length_b 17.3083(6)
_cell_length_c 13.4145(4)
_cell_measurement_reflns_used 21686
_cell_measurement_temperature 150(2)
_cell_measurement_theta_max 27.50
_cell_measurement_theta_min 1.99
_cell_volume 2339.27(13)
_computing_cell_refinement 'PEAKREF (Schreurs, 2005)'
_computing_data_collection 'COLLECT (Nonius, 1999)'
_computing_data_reduction 'EVALCCD (Duisenberg et al., 2003)'
_computing_molecular_graphics 'PLATON (Spek, 2003)'
_computing_publication_material 'PLATON (Spek, 2003)'
_computing_structure_refinement 'SHELXL-97 (Sheldrick, 1997)'
_computing_structure_solution 'DIRDIF08 (Beurskens et al., 2008)'
_diffrn_ambient_temperature 150(2)
_diffrn_measured_fraction_theta_full 1.000
_diffrn_measured_fraction_theta_max 1.000
_diffrn_measurement_device_type 'Nonius KappaCCD diffractometer'
_diffrn_measurement_method '\f and \w scans '
_diffrn_radiation_monochromator graphite
_diffrn_radiation_source 'fine-focus sealed tube'
_diffrn_radiation_type MoK\a
_diffrn_radiation_wavelength 0.71073
_diffrn_reflns_av_R_equivalents 0.0230
_diffrn_reflns_av_sigmaI/netI 0.0146
_diffrn_reflns_limit_h_max 14
_diffrn_reflns_limit_h_min -14
_diffrn_reflns_limit_k_max 22
_diffrn_reflns_limit_k_min -22
_diffrn_reflns_limit_l_max 17
_diffrn_reflns_limit_l_min -17
_diffrn_reflns_number 39101
_diffrn_reflns_theta_full 27.50
_diffrn_reflns_theta_max 27.50
_diffrn_reflns_theta_min 2.02
_exptl_absorpt_coefficient_mu 0.863
_exptl_absorpt_correction_T_max 0.862
_exptl_absorpt_correction_T_min 0.685
_exptl_absorpt_correction_type multi-scan
_exptl_absorpt_process_details '(SADABS; Sheldrick, 2002)'
_exptl_crystal_colour yellow
_exptl_crystal_density_diffrn 1.488
_exptl_crystal_density_method 'not measured'
_exptl_crystal_description block
_exptl_crystal_F_000 1080
_exptl_crystal_size_max 0.28
_exptl_crystal_size_mid 0.22
_exptl_crystal_size_min 0.16
_refine_diff_density_max 0.345
_refine_diff_density_min -0.367
_refine_diff_density_rms 0.053
_refine_ls_extinction_method none
_refine_ls_goodness_of_fit_ref 1.049
_refine_ls_hydrogen_treatment mixed
_refine_ls_matrix_type full
_refine_ls_number_parameters 295
_refine_ls_number_reflns 5381
_refine_ls_number_restraints 4
_refine_ls_restrained_S_all 1.049
_refine_ls_R_factor_all 0.0263
_refine_ls_R_factor_gt 0.0197
_refine_ls_shift/su_max 0.000
_refine_ls_shift/su_mean 0.000
_refine_ls_structure_factor_coef Fsqd
_refine_ls_weighting_details 'calc w=1/[\s^2^(Fo^2^)+(0.0223P)^2^+1.4532P] where P=(Fo^2^+2Fc^2^)/3'
_refine_ls_weighting_scheme calc
_refine_ls_wR_factor_gt 0.0473
_refine_ls_wR_factor_ref 0.0504
_reflns_number_gt 4719
_reflns_number_total 5381
_reflns_threshold_expression I>2\s(I)
_cod_data_source_file b911339h.txt
_cod_data_source_block 4b
_cod_original_cell_volume 2339.27(12)
_cod_original_sg_symbol_H-M 'P 21/c'
_cod_database_code 7002535

loop_
_symmetry_equiv_pos_as_xyz
'x, y, z'
'-x, y+1/2, -z+1/2'
'-x, -y, -z'
'x, -y-1/2, z-1/2'

loop_
_atom_site_label
_atom_site_type_symbol
_atom_site_fract_x
_atom_site_fract_y
_atom_site_fract_z
_atom_site_U_iso_or_equiv
_atom_site_adp_type
_atom_site_occupancy
_atom_site_symmetry_multiplicity
_atom_site_calc_flag
_atom_site_refinement_flags
_atom_site_disorder_assembly
_atom_site_disorder_group
Rh1 Rh 0.224979(11) 0.077226(7) 0.209336(9) 0.01764(4) Uani 1 1 d . . .
Cl1 Cl 0.33220(4) -0.04469(2) 0.22818(3) 0.02660(9) Uani 1 1 d . . .
C1 C 0.07664(17) 0.16125(10) 0.17072(15) 0.0278(4) Uani 1 1 d D . .
H1 H 0.0434(19) 0.1578(12) 0.2237(15) 0.033 Uiso 1 1 d D . .
C2 C -0.02736(18) 0.15304(12) 0.05271(16) 0.0360(4) Uani 1 1 d . . .
H2A H -0.0729 0.2033 0.0277 0.043 Uiso 1 1 calc R . .
H2B H -0.0944 0.1150 0.0507 0.043 Uiso 1 1 calc R . .
C3 C 0.02699(19) 0.12754(12) -0.02793(15) 0.0380(4) Uani 1 1 d . . .
H3A H -0.0433 0.0998 -0.0905 0.046 Uiso 1 1 calc R . .
H3B H 0.0520 0.1737 -0.0581 0.046 Uiso 1 1 calc R . .
C4 C 0.1464(2) 0.07557(12) 0.02600(14) 0.0328(4) Uani 1 1 d D . .
H4 H 0.135(2) 0.0219(9) 0.0113(17) 0.039 Uiso 1 1 d D . .
C5 C 0.2733(2) 0.10244(14) 0.07094(16) 0.0381(5) Uani 1 1 d D . .
H5 H 0.342(2) 0.0656(11) 0.0837(19) 0.046 Uiso 1 1 d D . .
C6 C 0.3127(2) 0.18534(15) 0.07670(18) 0.0510(6) Uani 1 1 d . . .
H6A H 0.2923 0.2035 0.0010 0.061 Uiso 1 1 calc R . .
H6B H 0.4099 0.1894 0.1215 0.061 Uiso 1 1 calc R . .
C7 C 0.2438(2) 0.23872(12) 0.12659(18) 0.0459(5) Uani 1 1 d . . .
H7A H 0.3054 0.2810 0.1670 0.055 Uiso 1 1 calc R . .
H7B H 0.1653 0.2622 0.0658 0.055 Uiso 1 1 calc R . .
C8 C 0.19964(19) 0.19782(10) 0.20537(15) 0.0312(4) Uani 1 1 d D . .
H8 H 0.240(2) 0.2167(12) 0.2795(13) 0.037 Uiso 1 1 d D . .
C9 C 0.63821(18) 0.32130(11) 0.5089(2) 0.0422(5) Uani 1 1 d . . .
H9 H 0.6707 0.3728 0.5194 0.051 Uiso 1 1 calc R . .
C10 C 0.6034(2) 0.28770(13) 0.4075(2) 0.0489(6) Uani 1 1 d . . .
H10 H 0.6143 0.3148 0.3505 0.059 Uiso 1 1 calc R . .
C11 C 0.55217(19) 0.21353(12) 0.38981(17) 0.0389(5) Uani 1 1 d . . .
H11 H 0.5269 0.1890 0.3202 0.047 Uiso 1 1 calc R . .
C12 C 0.53833(15) 0.17588(9) 0.47453(14) 0.0224(3) Uani 1 1 d . . .
C13 C 0.58075(18) 0.21423(10) 0.57463(16) 0.0316(4) Uani 1 1 d . . .
H13 H 0.5751 0.1877 0.6344 0.038 Uiso 1 1 calc R . .
C14 C 0.49086(15) 0.09357(9) 0.46294(14) 0.0214(3) Uani 1 1 d . . .
H14A H 0.4887 0.0721 0.3938 0.026 Uiso 1 1 calc R . .
H14B H 0.5565 0.0633 0.5253 0.026 Uiso 1 1 calc R . .
C15 C 0.33971(16) 0.07362(9) 0.55538(13) 0.0220(3) Uani 1 1 d . . .
H15 H 0.4048 0.0789 0.6298 0.026 Uiso 1 1 calc R . .
C16 C 0.21140(16) 0.05618(10) 0.52157(13) 0.0228(3) Uani 1 1 d . . .
H16 H 0.1679 0.0468 0.5674 0.027 Uiso 1 1 calc R . .
C17 C 0.24526(15) 0.07014(8) 0.36752(12) 0.0167(3) Uani 1 1 d . . .
C18 C 0.01963(14) 0.02854(9) 0.34134(12) 0.0187(3) Uani 1 1 d . . .
C19 C -0.00070(15) -0.04890(9) 0.30899(13) 0.0205(3) Uani 1 1 d . . .
C20 C -0.13033(16) -0.07289(10) 0.24446(13) 0.0249(3) Uani 1 1 d . . .
H20 H -0.1462 -0.1251 0.2205 0.030 Uiso 1 1 calc R . .
C21 C -0.23724(16) -0.02278(11) 0.21401(13) 0.0273(4) Uani 1 1 d . . .
C22 C -0.21336(16) 0.05245(11) 0.25247(14) 0.0274(4) Uani 1 1 d . . .
H22 H -0.2863 0.0867 0.2337 0.033 Uiso 1 1 calc R . .
C23 C -0.08568(16) 0.07955(10) 0.31787(13) 0.0232(3) Uani 1 1 d . . .
C24 C 0.11226(17) -0.10584(10) 0.34566(15) 0.0277(4) Uani 1 1 d . . .
H24A H 0.0767 -0.1582 0.3255 0.042 Uiso 1 1 calc R . .
H24B H 0.1643 -0.1025 0.4261 0.042 Uiso 1 1 calc R . .
H24C H 0.1692 -0.0938 0.3092 0.042 Uiso 1 1 calc R . .
C25 C -0.37624(18) -0.05064(15) 0.14377(16) 0.0431(5) Uani 1 1 d . . .
H25A H -0.4365 -0.0291 0.1721 0.065 Uiso 1 1 calc R . .
H25B H -0.3785 -0.1072 0.1464 0.065 Uiso 1 1 calc R . .
H25C H -0.4043 -0.0338 0.0671 0.065 Uiso 1 1 calc R . .
C26 C -0.06659(19) 0.16047(11) 0.36366(17) 0.0344(4) Uani 1 1 d . . .
H26A H -0.0781 0.1608 0.4320 0.052 Uiso 1 1 calc R . .
H26B H -0.1322 0.1949 0.3092 0.052 Uiso 1 1 calc R . .
H26C H 0.0230 0.1784 0.3796 0.052 Uiso 1 1 calc R . .
N1 N 0.62924(17) 0.28615(9) 0.59290(16) 0.0414(4) Uani 1 1 d . . .
N2 N 0.35918(12) 0.08247(7) 0.46070(10) 0.0176(2) Uani 1 1 d . . .
N3 N 0.15413(12) 0.05446(8) 0.40679(10) 0.0181(3) Uani 1 1 d . . .

loop_
_atom_site_aniso_label
_atom_site_aniso_U_11
_atom_site_aniso_U_22
_atom_site_aniso_U_33
_atom_site_aniso_U_23
_atom_site_aniso_U_13
_atom_site_aniso_U_12
Rh1 0.01668(6) 0.02041(7) 0.01648(6) 0.00284(5) 0.00784(5) 0.00093(5)
Cl1 0.0265(2) 0.0286(2) 0.02469(19) -0.00070(16) 0.01104(16) 0.00858(16)
C1 0.0301(9) 0.0250(8) 0.0313(9) 0.0101(7) 0.0161(7) 0.0105(7)
C2 0.0228(8) 0.0372(10) 0.0399(11) 0.0121(8) 0.0063(8) 0.0036(7)
C3 0.0319(10) 0.0468(12) 0.0246(9) 0.0095(8) 0.0024(8) -0.0030(8)
C4 0.0440(11) 0.0379(10) 0.0168(8) 0.0039(7) 0.0134(8) 0.0027(8)
C5 0.0349(10) 0.0600(13) 0.0272(9) 0.0146(9) 0.0209(8) 0.0073(9)
C6 0.0391(11) 0.0760(17) 0.0375(11) 0.0206(11) 0.0164(9) -0.0148(11)
C7 0.0436(11) 0.0376(11) 0.0437(12) 0.0191(9) 0.0070(9) -0.0135(9)
C8 0.0400(10) 0.0194(8) 0.0270(9) 0.0052(7) 0.0080(8) 0.0002(7)
C9 0.0240(9) 0.0214(9) 0.0762(16) 0.0007(9) 0.0172(10) -0.0034(7)
C10 0.0430(12) 0.0427(12) 0.0552(14) 0.0209(11) 0.0159(10) -0.0097(10)
C11 0.0371(10) 0.0405(11) 0.0327(10) 0.0056(8) 0.0091(8) -0.0101(9)
C12 0.0133(7) 0.0203(8) 0.0299(8) 0.0024(6) 0.0060(6) 0.0011(6)
C13 0.0322(9) 0.0251(9) 0.0406(10) -0.0066(8) 0.0186(8) -0.0056(7)
C14 0.0150(7) 0.0209(8) 0.0270(8) -0.0016(6) 0.0079(6) -0.0002(6)
C15 0.0233(8) 0.0241(8) 0.0160(7) -0.0027(6) 0.0060(6) 0.0004(6)
C16 0.0252(8) 0.0274(8) 0.0166(7) -0.0010(6) 0.0097(6) -0.0005(6)
C17 0.0179(7) 0.0136(7) 0.0184(7) 0.0005(5) 0.0077(6) 0.0009(5)
C18 0.0156(7) 0.0253(8) 0.0159(7) 0.0014(6) 0.0074(6) -0.0018(6)
C19 0.0213(7) 0.0251(8) 0.0185(7) 0.0008(6) 0.0120(6) -0.0014(6)
C20 0.0254(8) 0.0300(9) 0.0222(8) -0.0052(7) 0.0130(7) -0.0085(7)
C21 0.0195(8) 0.0457(11) 0.0171(8) 0.0001(7) 0.0086(6) -0.0050(7)
C22 0.0177(8) 0.0420(10) 0.0236(8) 0.0068(7) 0.0099(7) 0.0069(7)
C23 0.0226(8) 0.0268(8) 0.0225(8) 0.0030(7) 0.0120(6) 0.0021(6)
C24 0.0268(8) 0.0242(8) 0.0337(9) 0.0003(7) 0.0146(7) 0.0015(7)
C25 0.0209(9) 0.0743(15) 0.0305(10) -0.0083(10) 0.0078(8) -0.0114(9)
C26 0.0361(10) 0.0288(9) 0.0425(11) -0.0033(8) 0.0210(9) 0.0045(8)
N1 0.0358(9) 0.0276(8) 0.0632(12) -0.0159(8) 0.0238(8) -0.0103(7)
N2 0.0168(6) 0.0164(6) 0.0186(6) -0.0009(5) 0.0068(5) -0.0007(5)
N3 0.0167(6) 0.0218(6) 0.0154(6) -0.0006(5) 0.0066(5) -0.0014(5)

loop_
_atom_type_symbol
_atom_type_description
_atom_type_scat_dispersion_real
_atom_type_scat_dispersion_imag
_atom_type_scat_source
C C 0.0033 0.0016 'International Tables Vol C Tables 4.2.6.8 and 6.1.1.4'
H H 0.0000 0.0000 'International Tables Vol C Tables 4.2.6.8 and 6.1.1.4'
Cl Cl 0.1484 0.1585 'International Tables Vol C Tables 4.2.6.8 and 6.1.1.4'
N N 0.0061 0.0033 'International Tables Vol C Tables 4.2.6.8 and 6.1.1.4'
Rh Rh -1.1178 0.9187 'International Tables Vol C Tables 4.2.6.8 and 6.1.1.4'

loop_
_geom_angle_atom_site_label_1
_geom_angle_atom_site_label_2
_geom_angle_atom_site_label_3
_geom_angle
_geom_angle_site_symmetry_1
_geom_angle_site_symmetry_3
_geom_angle_publ_flag
C17 Rh1 C1 90.95(6) . . ?
C17 Rh1 C8 92.22(6) . . ?
C1 Rh1 C8 38.89(7) . . ?
C17 Rh1 C5 159.65(7) . . ?
C1 Rh1 C5 96.51(7) . . ?
C8 Rh1 C5 82.03(8) . . ?
C17 Rh1 C4 164.34(7) . . ?
C1 Rh1 C4 81.14(7) . . ?
C8 Rh1 C4 90.04(7) . . ?
C5 Rh1 C4 35.90(8) . . ?
C17 Rh1 Cl1 90.77(4) . . ?
C1 Rh1 Cl1 161.41(5) . . ?
C8 Rh1 Cl1 159.41(5) . . ?
C5 Rh1 Cl1 88.15(6) . . ?
C4 Rh1 Cl1 92.55(5) . . ?
C8 C1 C2 126.14(16) . . ?
C8 C1 Rh1 70.90(10) . . ?
C2 C1 Rh1 111.13(12) . . ?
C8 C1 H1 115.8(12) . . ?
C2 C1 H1 114.2(12) . . ?
Rh1 C1 H1 107.6(12) . . ?
C1 C2 C3 114.17(15) . . ?
C1 C2 H2A 108.7 . . ?
C3 C2 H2A 108.7 . . ?
C1 C2 H2B 108.7 . . ?
C3 C2 H2B 108.7 . . ?
H2A C2 H2B 107.6 . . ?
C4 C3 C2 112.16(15) . . ?
C4 C3 H3A 109.2 . . ?
C2 C3 H3A 109.2 . . ?
C4 C3 H3B 109.2 . . ?
C2 C3 H3B 109.2 . . ?
H3A C3 H3B 107.9 . . ?
C5 C4 C3 122.99(19) . . ?
C5 C4 Rh1 70.81(11) . . ?
C3 C4 Rh1 111.36(13) . . ?
C5 C4 H4 116.8(13) . . ?
C3 C4 H4 118.2(13) . . ?
Rh1 C4 H4 101.2(13) . . ?
C4 C5 C6 125.4(2) . . ?
C4 C5 Rh1 73.29(10) . . ?
C6 C5 Rh1 108.88(14) . . ?
C4 C5 H5 117.1(14) . . ?
C6 C5 H5 115.8(14) . . ?
Rh1 C5 H5 101.1(14) . . ?
C5 C6 C7 114.15(16) . . ?
C5 C6 H6A 108.7 . . ?
C7 C6 H6A 108.7 . . ?
C5 C6 H6B 108.7 . . ?
C7 C6 H6B 108.7 . . ?
H6A C6 H6B 107.6 . . ?
C8 C7 C6 113.60(17) . . ?
C8 C7 H7A 108.8 . . ?
C6 C7 H7A 108.8 . . ?
C8 C7 H7B 108.8 . . ?
C6 C7 H7B 108.8 . . ?
H7A C7 H7B 107.7 . . ?
C1 C8 C7 123.36(17) . . ?
C1 C8 Rh1 70.22(10) . . ?
C7 C8 Rh1 113.45(14) . . ?
C1 C8 H8 116.7(13) . . ?
C7 C8 H8 114.7(13) . . ?
Rh1 C8 H8 108.5(13) . . ?
N1 C9 C10 123.80(18) . . ?
N1 C9 H9 118.1 . . ?
C10 C9 H9 118.1 . . ?
C9 C10 C11 118.8(2) . . ?
C9 C10 H10 120.6 . . ?
C11 C10 H10 120.6 . . ?
C12 C11 C10 119.0(2) . . ?
C12 C11 H11 120.5 . . ?
C10 C11 H11 120.5 . . ?
C11 C12 C13 117.38(16) . . ?
C11 C12 C14 121.64(16) . . ?
C13 C12 C14 120.74(15) . . ?
N1 C13 C12 124.40(18) . . ?
N1 C13 H13 117.8 . . ?
C12 C13 H13 117.8 . . ?
N2 C14 C12 115.51(13) . . ?
N2 C14 H14A 108.4 . . ?
C12 C14 H14A 108.4 . . ?
N2 C14 H14B 108.4 . . ?
C12 C14 H14B 108.4 . . ?
H14A C14 H14B 107.5 . . ?
C16 C15 N2 106.69(14) . . ?
C16 C15 H15 126.7 . . ?
N2 C15 H15 126.7 . . ?
C15 C16 N3 106.88(14) . . ?
C15 C16 H16 126.6 . . ?
N3 C16 H16 126.6 . . ?
N2 C17 N3 103.65(12) . . ?
N2 C17 Rh1 125.69(11) . . ?
N3 C17 Rh1 130.65(11) . . ?
C23 C18 C19 122.01(14) . . ?
C23 C18 N3 119.68(14) . . ?
C19 C18 N3 118.20(13) . . ?
C20 C19 C18 117.70(15) . . ?
C20 C19 C24 120.51(15) . . ?
C18 C19 C24 121.75(14) . . ?
C21 C20 C19 121.93(16) . . ?
C21 C20 H20 119.0 . . ?
C19 C20 H20 119.0 . . ?
C22 C21 C20 118.48(15) . . ?
C22 C21 C25 120.97(17) . . ?
C20 C21 C25 120.52(18) . . ?
C21 C22 C23 122.06(16) . . ?
C21 C22 H22 119.0 . . ?
C23 C22 H22 119.0 . . ?
C22 C23 C18 117.61(15) . . ?
C22 C23 C26 119.64(15) . . ?
C18 C23 C26 122.71(15) . . ?
C19 C24 H24A 109.5 . . ?
C19 C24 H24B 109.5 . . ?
H24A C24 H24B 109.5 . . ?
C19 C24 H24C 109.5 . . ?
H24A C24 H24C 109.5 . . ?
H24B C24 H24C 109.5 . . ?
C21 C25 H25A 109.5 . . ?
C21 C25 H25B 109.5 . . ?
H25A C25 H25B 109.5 . . ?
C21 C25 H25C 109.5 . . ?
H25A C25 H25C 109.5 . . ?
H25B C25 H25C 109.5 . . ?
C23 C26 H26A 109.5 . . ?
C23 C26 H26B 109.5 . . ?
H26A C26 H26B 109.5 . . ?
C23 C26 H26C 109.5 . . ?
H26A C26 H26C 109.5 . . ?
H26B C26 H26C 109.5 . . ?
C9 N1 C13 116.56(18) . . ?
C17 N2 C15 111.51(13) . . ?
C17 N2 C14 124.68(13) . . ?
C15 N2 C14 123.35(13) . . ?
C17 N3 C16 111.26(13) . . ?
C17 N3 C18 125.71(12) . . ?
C16 N3 C18 122.50(13) . . ?

loop_
_geom_bond_atom_site_label_1
_geom_bond_atom_site_label_2
_geom_bond_distance
_geom_bond_site_symmetry_2
_geom_bond_publ_flag
Rh1 C17 2.0373(15) . ?
Rh1 C1 2.0953(16) . ?
Rh1 C8 2.1041(18) . ?
Rh1 C5 2.1919(17) . ?
Rh1 C4 2.2228(17) . ?
Rh1 Cl1 2.3858(4) . ?
C1 C8 1.398(3) . ?
C1 C2 1.509(3) . ?
C1 H1 0.936(15) . ?
C2 C3 1.519(3) . ?
C2 H2A 0.9900 . ?
C2 H2B 0.9900 . ?
C3 C4 1.509(3) . ?
C3 H3A 0.9900 . ?
C3 H3B 0.9900 . ?
C4 C5 1.361(3) . ?
C4 H4 0.947(15) . ?
C5 C6 1.493(3) . ?
C5 H5 0.956(15) . ?
C6 C7 1.531(3) . ?
C6 H6A 0.9900 . ?
C6 H6B 0.9900 . ?
C7 C8 1.522(3) . ?
C7 H7A 0.9900 . ?
C7 H7B 0.9900 . ?
C8 H8 0.954(15) . ?
C9 N1 1.323(3) . ?
C9 C10 1.370(3) . ?
C9 H9 0.9500 . ?
C10 C11 1.384(3) . ?
C10 H10 0.9500 . ?
C11 C12 1.376(3) . ?
C11 H11 0.9500 . ?
C12 C13 1.384(2) . ?
C12 C14 1.505(2) . ?
C13 N1 1.337(2) . ?
C13 H13 0.9500 . ?
C14 N2 1.4731(19) . ?
C14 H14A 0.9900 . ?
C14 H14B 0.9900 . ?
C15 C16 1.339(2) . ?
C15 N2 1.387(2) . ?
C15 H15 0.9500 . ?
C16 N3 1.387(2) . ?
C16 H16 0.9500 . ?
C17 N2 1.3588(19) . ?
C17 N3 1.3632(19) . ?
C18 C23 1.394(2) . ?
C18 C19 1.397(2) . ?
C18 N3 1.4447(19) . ?
C19 C20 1.390(2) . ?
C19 C24 1.507(2) . ?
C20 C21 1.388(2) . ?
C20 H20 0.9500 . ?
C21 C22 1.383(3) . ?
C21 C25 1.505(2) . ?
C22 C23 1.393(2) . ?
C22 H22 0.9500 . ?
C23 C26 1.507(2) . ?
C24 H24A 0.9800 . ?
C24 H24B 0.9800 . ?
C24 H24C 0.9800 . ?
C25 H25A 0.9800 . ?
C25 H25B 0.9800 . ?
C25 H25C 0.9800 . ?
C26 H26A 0.9800 . ?
C26 H26B 0.9800 . ?
C26 H26C 0.9800 . ?

loop_
_geom_torsion_atom_site_label_1
_geom_torsion_atom_site_label_2
_geom_torsion_atom_site_label_3
_geom_torsion_atom_site_label_4
_geom_torsion
_geom_torsion_site_symmetry_1
_geom_torsion_site_symmetry_2
_geom_torsion_site_symmetry_3
_geom_torsion_site_symmetry_4
_geom_torsion_publ_flag
C17 Rh1 C1 C8 92.36(11) . . . . ?
C5 Rh1 C1 C8 -68.67(12) . . . . ?
C4 Rh1 C1 C8 -101.22(12) . . . . ?
Cl1 Rh1 C1 C8 -172.40(12) . . . . ?
C17 Rh1 C1 C2 -145.28(13) . . . . ?
C8 Rh1 C1 C2 122.36(17) . . . . ?
C5 Rh1 C1 C2 53.70(14) . . . . ?
C4 Rh1 C1 C2 21.14(13) . . . . ?
Cl1 Rh1 C1 C2 -50.0(2) . . . . ?
C8 C1 C2 C3 45.7(3) . . . . ?
Rh1 C1 C2 C3 -35.5(2) . . . . ?
C1 C2 C3 C4 31.7(2) . . . . ?
C2 C3 C4 C5 -93.2(2) . . . . ?
C2 C3 C4 Rh1 -12.8(2) . . . . ?
C17 Rh1 C4 C5 174.7(2) . . . . ?
C1 Rh1 C4 C5 114.27(14) . . . . ?
C8 Rh1 C4 C5 76.26(14) . . . . ?
Cl1 Rh1 C4 C5 -83.31(13) . . . . ?
C17 Rh1 C4 C3 55.8(3) . . . . ?
C1 Rh1 C4 C3 -4.61(14) . . . . ?
C8 Rh1 C4 C3 -42.62(14) . . . . ?
C5 Rh1 C4 C3 -118.9(2) . . . . ?
Cl1 Rh1 C4 C3 157.81(13) . . . . ?
C3 C4 C5 C6 1.9(3) . . . . ?
Rh1 C4 C5 C6 -101.6(2) . . . . ?
C3 C4 C5 Rh1 103.53(17) . . . . ?
C17 Rh1 C5 C4 -175.86(16) . . . . ?
C1 Rh1 C5 C4 -65.04(14) . . . . ?
C8 Rh1 C5 C4 -101.23(13) . . . . ?
Cl1 Rh1 C5 C4 96.91(12) . . . . ?
C17 Rh1 C5 C6 -53.4(3) . . . . ?
C1 Rh1 C5 C6 57.39(15) . . . . ?
C8 Rh1 C5 C6 21.20(14) . . . . ?
C4 Rh1 C5 C6 122.4(2) . . . . ?
Cl1 Rh1 C5 C6 -140.66(14) . . . . ?
C4 C5 C6 C7 51.4(3) . . . . ?
Rh1 C5 C6 C7 -31.1(2) . . . . ?
C5 C6 C7 C8 25.9(3) . . . . ?
C2 C1 C8 C7 3.0(3) . . . . ?
Rh1 C1 C8 C7 105.63(19) . . . . ?
C2 C1 C8 Rh1 -102.67(18) . . . . ?
C6 C7 C8 C1 -87.9(2) . . . . ?
C6 C7 C8 Rh1 -6.8(2) . . . . ?
C17 Rh1 C8 C1 -88.76(11) . . . . ?
C5 Rh1 C8 C1 110.85(12) . . . . ?
C4 Rh1 C8 C1 75.74(11) . . . . ?
Cl1 Rh1 C8 C1 173.11(11) . . . . ?
C17 Rh1 C8 C7 152.49(14) . . . . ?
C1 Rh1 C8 C7 -118.75(18) . . . . ?
C5 Rh1 C8 C7 -7.90(14) . . . . ?
C4 Rh1 C8 C7 -43.01(14) . . . . ?
Cl1 Rh1 C8 C7 54.4(2) . . . . ?
N1 C9 C10 C11 1.9(3) . . . . ?
C9 C10 C11 C12 -0.2(3) . . . . ?
C10 C11 C12 C13 -1.9(3) . . . . ?
C10 C11 C12 C14 -176.36(17) . . . . ?
C11 C12 C13 N1 2.7(3) . . . . ?
C14 C12 C13 N1 177.22(16) . . . . ?
C11 C12 C14 N2 -112.18(18) . . . . ?
C13 C12 C14 N2 73.53(19) . . . . ?
N2 C15 C16 N3 0.09(18) . . . . ?
C1 Rh1 C17 N2 -122.31(13) . . . . ?
C8 Rh1 C17 N2 -83.42(13) . . . . ?
C5 Rh1 C17 N2 -10.6(3) . . . . ?
C4 Rh1 C17 N2 178.5(2) . . . . ?
Cl1 Rh1 C17 N2 76.20(12) . . . . ?
C1 Rh1 C17 N3 56.17(14) . . . . ?
C8 Rh1 C17 N3 95.05(14) . . . . ?
C5 Rh1 C17 N3 167.92(19) . . . . ?
C4 Rh1 C17 N3 -3.1(3) . . . . ?
Cl1 Rh1 C17 N3 -105.32(13) . . . . ?
C23 C18 C19 C20 4.8(2) . . . . ?
N3 C18 C19 C20 -178.93(13) . . . . ?
C23 C18 C19 C24 -172.87(14) . . . . ?
N3 C18 C19 C24 3.3(2) . . . . ?
C18 C19 C20 C21 -1.1(2) . . . . ?
C24 C19 C20 C21 176.68(15) . . . . ?
C19 C20 C21 C22 -2.1(2) . . . . ?
C19 C20 C21 C25 179.80(16) . . . . ?
C20 C21 C22 C23 1.7(2) . . . . ?
C25 C21 C22 C23 179.80(16) . . . . ?
C21 C22 C23 C18 1.8(2) . . . . ?
C21 C22 C23 C26 -175.91(16) . . . . ?
C19 C18 C23 C22 -5.2(2) . . . . ?
N3 C18 C23 C22 178.63(14) . . . . ?
C19 C18 C23 C26 172.45(15) . . . . ?
N3 C18 C23 C26 -3.7(2) . . . . ?
C10 C9 N1 C13 -1.3(3) . . . . ?
C12 C13 N1 C9 -1.1(3) . . . . ?
N3 C17 N2 C15 0.82(16) . . . . ?
Rh1 C17 N2 C15 179.63(10) . . . . ?
N3 C17 N2 C14 173.18(13) . . . . ?
Rh1 C17 N2 C14 -8.0(2) . . . . ?
C16 C15 N2 C17 -0.58(18) . . . . ?
C16 C15 N2 C14 -173.07(14) . . . . ?
C12 C14 N2 C17 101.38(17) . . . . ?
C12 C14 N2 C15 -87.13(18) . . . . ?
N2 C17 N3 C16 -0.76(16) . . . . ?
Rh1 C17 N3 C16 -179.48(11) . . . . ?
N2 C17 N3 C18 -172.50(13) . . . . ?
Rh1 C17 N3 C18 8.8(2) . . . . ?
C15 C16 N3 C17 0.43(18) . . . . ?
C15 C16 N3 C18 172.48(14) . . . . ?
C23 C18 N3 C17 -106.34(17) . . . . ?
C19 C18 N3 C17 77.35(19) . . . . ?
C23 C18 N3 C16 82.79(19) . . . . ?
C19 C18 N3 C16 -93.52(18) . . . . ?
